data_4024810
loop_
_publ_author_name
'Christopher W. Bond'
'Alexander J. Cresswell'
'Stephen G. Davies'
'Ai M. Fletcher'
'Wataru Kurosawa'
'James A. Lee'
'Paul M. Roberts'
'Angela J. Russell'
'Andrew D. Smith'
'James E. Thomson'

_publ_contact_author_address
;Department of Chemistry
Chemistry Research laboratory
University of Oxford
Mansfield Road
Oxford
OX1 3TA
UK
;
_publ_contact_author_email steve.davies@chem.ox.ac.uk
_publ_contact_author_fax '+44 1865 275633'
_publ_contact_author_name 'Stephen G. Davies'
_publ_contact_author_phone '+44 1865 275695'
_publ_section_title
;
Ammonium-Directed Oxidation of Cyclic Allylic and Homoallylic Amines
;
_journal_name_full 'Journal of Organic Chemistry'
_journal_page_first 6735
_journal_page_last 6748
_journal_paper_doi 10.1021/jo9012783
_journal_volume 74
_journal_year 2009
_chemical_absolute_configuration unk
_chemical_formula_moiety 'C19 H21 N1 O1'
_chemical_formula_sum 'C19 H21 N O'
_chemical_formula_weight 279.38
_space_group_IT_number 4
_symmetry_cell_setting monoclinic
_symmetry_Int_Tables_number 4
_symmetry_space_group_name_Hall 'P 2yb'
_symmetry_space_group_name_H-M 'P 1 21 1'
_atom_sites_solution_hydrogens geom
_atom_sites_solution_primary direct
_audit_creation_date 07-11-19
_audit_creation_method CRYSTALS_ver_12.84
_cell_angle_alpha 90
_cell_angle_beta 109.74(3)
_cell_angle_gamma 90
_cell_formula_units_Z 4
_cell_length_a 12.444(3)
_cell_length_b 7.8733(16)
_cell_length_c 16.766(3)
_cell_measurement_reflns_used 0
_cell_measurement_temperature 150
_cell_measurement_theta_max 0
_cell_measurement_theta_min 0
_cell_volume 1546.1(6)
_computing_cell_refinement 'USER DEFINED CELL REFINEMENT'
_computing_data_collection 'USER DEFINED DATA COLLECTION'
_computing_data_reduction 'USER DEFINED DATA REDUCTION'
_computing_molecular_graphics 'CAMERON (Watkin et al., 1996)'
_computing_publication_material 'CRYSTALS (Betteridge et al., 2003)'
_computing_structure_refinement 'CRYSTALS (Betteridge et al., 2003)'
_computing_structure_solution 'SIR92 (Altomare et al., 1994)'
_diffrn_ambient_temperature 150
_diffrn_measured_fraction_theta_full 0.973
_diffrn_measured_fraction_theta_max 0.956
_diffrn_measurement_device_type Unknown
_diffrn_measurement_method \w/2\q
_diffrn_radiation_monochromator graphite
_diffrn_radiation_type 'Mo K\a'
_diffrn_radiation_wavelength 0.71073
_diffrn_reflns_av_R_equivalents 0.000
_diffrn_reflns_limit_h_max 16
_diffrn_reflns_limit_h_min -16
_diffrn_reflns_limit_k_max 10
_diffrn_reflns_limit_k_min -6
_diffrn_reflns_limit_l_max 21
_diffrn_reflns_limit_l_min -21
_diffrn_reflns_number 5493
_diffrn_reflns_theta_full 25.027
_diffrn_reflns_theta_max 27.502
_diffrn_reflns_theta_min 5.165
_diffrn_standards_number 0
_exptl_absorpt_coefficient_mu 0.073
_exptl_absorpt_correction_T_max 0.9854
_exptl_absorpt_correction_T_min 0.9854
_exptl_absorpt_correction_type none
_exptl_crystal_colour colourless
_exptl_crystal_density_diffrn 1.200
_exptl_crystal_description block
_exptl_crystal_F_000 600
_exptl_crystal_size_max 0.20
_exptl_crystal_size_mid 0.20
_exptl_crystal_size_min 0.20
_refine_diff_density_max 0.20
_refine_diff_density_min -0.29
_refine_ls_extinction_method None
_refine_ls_goodness_of_fit_ref 0.9083
_refine_ls_hydrogen_treatment noref
_refine_ls_matrix_type full
_refine_ls_number_parameters 379
_refine_ls_number_reflns 3651
_refine_ls_number_restraints 1
_refine_ls_R_factor_all 0.0924
_refine_ls_R_factor_gt 0.0924
_refine_ls_shift/su_max 0.001340
_refine_ls_structure_factor_coef Fsqd
_refine_ls_weighting_details
;
 Method, part 1, Chebychev polynomial, (Watkin, 1994, Prince, 1982) 
 [weight] = 1.0/[A~0~*T~0~(x)+A~1~*T~1~(x) ... +A~n-1~]*T~n-1~(x)] 
 where A~i~ are the Chebychev coefficients listed below and x= Fcalc/Fmax 
 Method = Robust Weighting (Prince, 1982) 
 W = [weight] * [1-(deltaF/6*sigmaF)^2^]^2^ 
 A~i~ are: 
 23.4 34.5 15.5 3.39 
;
_refine_ls_weighting_scheme calc
_refine_ls_wR_factor_all 0.2139
_refine_ls_wR_factor_gt 0.2139
_refine_ls_wR_factor_ref 0.2139
_reflns_limit_h_max 15
_reflns_limit_h_min -16
_reflns_limit_k_max 10
_reflns_limit_k_min 0
_reflns_limit_l_max 21
_reflns_limit_l_min 0
_reflns_number_gt 3651
_reflns_number_total 3651
_reflns_threshold_expression I>-3.0\s(I)
_oxford_diffrn_Wilson_B_factor 0.00
_oxford_diffrn_Wilson_scale 0.00
_oxford_refine_ls_scale 0.936(6)
_oxford_structure_analysis_title 'sgd189_ in P2(1)'
_cod_data_source_file jo9012783_si_005.cif
_cod_data_source_block CRYSTALS_cif
_cod_original_sg_symbol_H-M 'P 21'
_cod_original_formula_sum 'C19 H21 N1 O1'
_cod_database_code 4024810

loop_
_symmetry_equiv_pos_as_xyz
x,y,z
-x,y+1/2,-z

loop_
_atom_site_label
_atom_site_type_symbol
_atom_site_fract_x
_atom_site_fract_y
_atom_site_fract_z
_atom_site_U_iso_or_equiv
_atom_site_occupancy
_atom_site_adp_type
_atom_site_refinement_flags_posn
_atom_site_refinement_flags_adp
_atom_site_refinement_flags_occupancy
_atom_site_disorder_assembly
_atom_site_disorder_group
_atom_site_attached_hydrogens
O1 O 0.0706(4) 0.4246(7) 0.2864(3) 0.0556 1.0000 Uani . . . . . .
C2 C 0.1254(5) 0.3823(9) 0.2240(4) 0.0528 1.0000 Uani . . . . . .
C3 C 0.1485(5) 0.5464(8) 0.2696(4) 0.0444 1.0000 Uani . . . . . .
C4 C 0.2697(5) 0.5420(8) 0.3314(4) 0.0426 1.0000 Uani . . . . . .
N5 N 0.2890(4) 0.6555(7) 0.4033(3) 0.0458 1.0000 Uani . . . . . .
C6 C 0.2225(6) 0.6149(8) 0.4582(4) 0.0500 1.0000 Uani . . . . . .
C7 C 0.1849(5) 0.7730(9) 0.4930(4) 0.0453 1.0000 Uani . . . . . .
C8 C 0.1626(5) 0.9241(9) 0.4480(4) 0.0512 1.0000 Uani . . . . . .
C9 C 0.1167(5) 1.0634(9) 0.4758(4) 0.0548 1.0000 Uani . . . . . .
C10 C 0.0909(5) 1.0516(10) 0.5500(4) 0.0543 1.0000 Uani . . . . . .
C11 C 0.1149(6) 0.9046(10) 0.5965(4) 0.0554 1.0000 Uani . . . . . .
C12 C 0.1619(5) 0.7665(9) 0.5685(4) 0.0501 1.0000 Uani . . . . . .
C13 C 0.4095(5) 0.6837(8) 0.4525(4) 0.0477 1.0000 Uani . . . . . .
C14 C 0.4747(4) 0.7615(8) 0.4009(3) 0.0429 1.0000 Uani . . . . . .
C15 C 0.5800(5) 0.6985(8) 0.4050(4) 0.0506 1.0000 Uani . . . . . .
C16 C 0.6399(5) 0.7727(10) 0.3581(5) 0.0578 1.0000 Uani . . . . . .
C17 C 0.5958(5) 0.9120(10) 0.3066(4) 0.0558 1.0000 Uani . . . . . .
C18 C 0.4906(6) 0.9775(9) 0.3023(4) 0.0591 1.0000 Uani . . . . . .
C19 C 0.4320(5) 0.9038(9) 0.3504(4) 0.0514 1.0000 Uani . . . . . .
C20 C 0.2942(6) 0.3504(9) 0.3462(4) 0.0534 1.0000 Uani . . . . . .
C21 C 0.2240(6) 0.2668(9) 0.2609(4) 0.0581 1.0000 Uani . . . . . .
O22 O -0.0588(4) 0.3885(7) 0.0051(3) 0.0575 1.0000 Uani . . . . . .
C23 C -0.1165(6) 0.3360(10) -0.0805(5) 0.0565 1.0000 Uani . . . . . .
C24 C -0.1371(5) 0.5069(8) -0.0543(4) 0.0496 1.0000 Uani . . . . . .
C25 C -0.2555(5) 0.5121(8) -0.0482(4) 0.0448 1.0000 Uani . . . . . .
N26 N -0.2673(4) 0.6333(7) 0.0140(3) 0.0453 1.0000 Uani . . . . . .
C27 C -0.1924(6) 0.5999(8) 0.1013(4) 0.0501 1.0000 Uani . . . . . .
C28 C -0.1584(4) 0.7628(8) 0.1513(3) 0.0414 1.0000 Uani . . . . . .
C29 C -0.1396(5) 0.7651(9) 0.2383(4) 0.0482 1.0000 Uani . . . . . .
C30 C -0.0984(6) 0.9112(10) 0.2864(5) 0.0571 1.0000 Uani . . . . . .
C31 C -0.0762(5) 1.0539(9) 0.2485(4) 0.0517 1.0000 Uani . . . . . .
C32 C -0.0981(5) 1.0557(9) 0.1612(4) 0.0519 1.0000 Uani . . . . . .
C33 C -0.1392(5) 0.9115(9) 0.1137(4) 0.0486 1.0000 Uani . . . . . .
C34 C -0.3853(5) 0.6553(8) 0.0099(4) 0.0503 1.0000 Uani . . . . . .
C35 C -0.4591(5) 0.7383(8) -0.0716(4) 0.0452 1.0000 Uani . . . . . .
C36 C -0.5703(5) 0.6826(8) -0.1125(4) 0.0521 1.0000 Uani . . . . . .
C37 C -0.6385(5) 0.7638(10) -0.1862(5) 0.0592 1.0000 Uani . . . . . .
C38 C -0.5977(5) 0.8972(10) -0.2199(5) 0.0578 1.0000 Uani . . . . . .
C39 C -0.4863(6) 0.9537(9) -0.1780(4) 0.0603 1.0000 Uani . . . . . .
C40 C -0.4196(5) 0.8757(9) -0.1060(4) 0.0534 1.0000 Uani . . . . . .
C41 C -0.2825(6) 0.3230(8) -0.0409(5) 0.0535 1.0000 Uani . . . . . .
C42 C -0.2192(6) 0.2261(9) -0.0910(5) 0.0584 1.0000 Uani . . . . . .
H21 H 0.0781 0.3742 0.1640 0.0609 1.0000 Uiso . . . . . .
H31 H 0.1180 0.6517 0.2399 0.0539 1.0000 Uiso . . . . . .
H41 H 0.3197 0.5813 0.3009 0.0520 1.0000 Uiso . . . . . .
H62 H 0.2697 0.5476 0.5060 0.0621 1.0000 Uiso . . . . . .
H61 H 0.1550 0.5504 0.4265 0.0618 1.0000 Uiso . . . . . .
H81 H 0.1767 0.9322 0.3968 0.0612 1.0000 Uiso . . . . . .
H91 H 0.1027 1.1641 0.4450 0.0640 1.0000 Uiso . . . . . .
H101 H 0.0584 1.1431 0.5683 0.0641 1.0000 Uiso . . . . . .
H111 H 0.0991 0.8977 0.6471 0.0688 1.0000 Uiso . . . . . .
H121 H 0.1794 0.6668 0.6014 0.0609 1.0000 Uiso . . . . . .
H131 H 0.4146 0.7586 0.4998 0.0549 1.0000 Uiso . . . . . .
H132 H 0.4444 0.5754 0.4747 0.0550 1.0000 Uiso . . . . . .
H151 H 0.6118 0.6052 0.4398 0.0589 1.0000 Uiso . . . . . .
H161 H 0.7117 0.7308 0.3622 0.0689 1.0000 Uiso . . . . . .
H171 H 0.6363 0.9603 0.2739 0.0679 1.0000 Uiso . . . . . .
H181 H 0.4591 1.0701 0.2670 0.0690 1.0000 Uiso . . . . . .
H191 H 0.3626 0.9499 0.3496 0.0621 1.0000 Uiso . . . . . .
H201 H 0.3750 0.3261 0.3611 0.0631 1.0000 Uiso . . . . . .
H202 H 0.2668 0.3096 0.3905 0.0629 1.0000 Uiso . . . . . .
H211 H 0.2698 0.2621 0.2240 0.0682 1.0000 Uiso . . . . . .
H212 H 0.2007 0.1523 0.2693 0.0681 1.0000 Uiso . . . . . .
H231 H -0.0721 0.3214 -0.1188 0.0698 1.0000 Uiso . . . . . .
H241 H -0.1069 0.6079 -0.0735 0.0612 1.0000 Uiso . . . . . .
H251 H -0.3061 0.5519 -0.1034 0.0539 1.0000 Uiso . . . . . .
H272 H -0.2305 0.5273 0.1303 0.0590 1.0000 Uiso . . . . . .
H271 H -0.1233 0.5432 0.1000 0.0590 1.0000 Uiso . . . . . .
H291 H -0.1558 0.6678 0.2640 0.0579 1.0000 Uiso . . . . . .
H301 H -0.0857 0.9109 0.3450 0.0680 1.0000 Uiso . . . . . .
H311 H -0.0465 1.1496 0.2812 0.0609 1.0000 Uiso . . . . . .
H321 H -0.0854 1.1545 0.1353 0.0630 1.0000 Uiso . . . . . .
H331 H -0.1511 0.9130 0.0556 0.0582 1.0000 Uiso . . . . . .
H341 H -0.3852 0.7260 0.0570 0.0629 1.0000 Uiso . . . . . .
H342 H -0.4176 0.5449 0.0151 0.0627 1.0000 Uiso . . . . . .
H361 H -0.5995 0.5900 -0.0916 0.0636 1.0000 Uiso . . . . . .
H371 H -0.7127 0.7266 -0.2124 0.0689 1.0000 Uiso . . . . . .
H381 H -0.6434 0.9494 -0.2700 0.0680 1.0000 Uiso . . . . . .
H391 H -0.4586 1.0472 -0.1998 0.0700 1.0000 Uiso . . . . . .
H401 H -0.3462 0.9153 -0.0792 0.0632 1.0000 Uiso . . . . . .
H411 H -0.3649 0.3037 -0.0652 0.0670 1.0000 Uiso . . . . . .
H412 H -0.2561 0.2854 0.0175 0.0670 1.0000 Uiso . . . . . .
H421 H -0.2660 0.2147 -0.1504 0.0732 1.0000 Uiso . . . . . .
H422 H -0.1960 0.1134 -0.0670 0.0730 1.0000 Uiso . . . . . .

loop_
_atom_site_aniso_label
_atom_site_aniso_U_11
_atom_site_aniso_U_22
_atom_site_aniso_U_33
_atom_site_aniso_U_23
_atom_site_aniso_U_13
_atom_site_aniso_U_12
O1 0.049(2) 0.056(3) 0.065(3) -0.003(2) 0.024(2) -0.007(2)
C2 0.042(3) 0.053(3) 0.059(4) -0.005(3) 0.011(3) 0.005(3)
C3 0.042(3) 0.043(3) 0.049(3) 0.007(2) 0.016(2) 0.000(2)
C4 0.043(3) 0.044(3) 0.042(3) 0.002(2) 0.015(2) -0.004(2)
N5 0.046(2) 0.050(3) 0.044(2) -0.001(2) 0.018(2) -0.004(2)
C6 0.058(3) 0.044(3) 0.052(3) 0.001(3) 0.024(3) -0.003(3)
C7 0.039(2) 0.052(3) 0.046(3) -0.007(3) 0.016(2) -0.005(2)
C8 0.047(3) 0.059(4) 0.047(3) -0.001(3) 0.016(3) 0.006(3)
C9 0.049(3) 0.057(3) 0.054(3) 0.001(3) 0.012(3) 0.006(3)
C10 0.038(3) 0.063(4) 0.060(3) -0.015(3) 0.014(2) 0.003(3)
C11 0.054(3) 0.063(4) 0.055(3) -0.025(3) 0.026(3) -0.014(3)
C12 0.051(3) 0.052(3) 0.051(3) -0.003(3) 0.021(3) -0.009(3)
C13 0.046(3) 0.046(3) 0.047(3) 0.001(3) 0.010(2) 0.003(2)
C14 0.035(2) 0.043(3) 0.044(3) -0.003(2) 0.004(2) -0.002(2)
C15 0.041(3) 0.046(3) 0.060(3) 0.005(3) 0.010(3) 0.007(2)
C16 0.039(3) 0.057(4) 0.077(4) 0.000(4) 0.018(3) 0.002(3)
C17 0.046(3) 0.061(4) 0.061(3) 0.004(3) 0.020(3) -0.007(3)
C18 0.048(3) 0.061(4) 0.063(4) 0.018(3) 0.012(3) 0.005(3)
C19 0.040(3) 0.053(3) 0.061(4) 0.008(3) 0.016(3) 0.007(3)
C20 0.049(3) 0.054(3) 0.054(3) 0.000(3) 0.013(3) 0.014(3)
C21 0.061(4) 0.053(3) 0.057(3) -0.009(3) 0.015(3) 0.006(3)
O22 0.050(2) 0.066(3) 0.052(2) -0.005(2) 0.0119(19) 0.001(2)
C23 0.053(3) 0.062(4) 0.058(4) -0.002(3) 0.024(3) -0.014(3)
C24 0.042(3) 0.056(4) 0.054(3) -0.001(3) 0.020(3) -0.015(3)
C25 0.046(3) 0.047(3) 0.041(3) 0.000(2) 0.014(2) -0.006(2)
N26 0.050(3) 0.043(2) 0.041(2) -0.001(2) 0.014(2) -0.002(2)
C27 0.061(3) 0.043(3) 0.042(3) 0.002(2) 0.012(3) 0.001(3)
C28 0.039(2) 0.042(3) 0.043(3) 0.001(3) 0.013(2) 0.001(2)
C29 0.049(3) 0.052(3) 0.043(3) 0.001(3) 0.015(2) 0.000(3)
C30 0.053(3) 0.063(4) 0.052(3) -0.008(3) 0.014(3) -0.009(3)
C31 0.045(3) 0.049(3) 0.060(3) -0.012(3) 0.015(3) -0.005(3)
C32 0.049(3) 0.046(3) 0.061(4) 0.004(3) 0.020(3) -0.002(3)
C33 0.051(3) 0.048(3) 0.046(3) 0.000(3) 0.015(2) -0.004(3)
C34 0.056(3) 0.047(3) 0.052(3) 0.001(3) 0.025(3) -0.003(3)
C35 0.043(3) 0.047(3) 0.048(3) -0.007(2) 0.019(2) -0.006(2)
C36 0.043(3) 0.045(3) 0.072(4) -0.010(3) 0.025(3) -0.011(3)
C37 0.035(2) 0.063(4) 0.074(4) -0.016(4) 0.011(3) -0.004(3)
C38 0.044(3) 0.061(4) 0.064(4) -0.005(4) 0.012(3) 0.002(3)
C39 0.049(3) 0.060(4) 0.067(4) 0.018(3) 0.013(3) 0.003(3)
C40 0.044(3) 0.054(4) 0.060(4) 0.003(3) 0.015(3) -0.008(3)
C41 0.057(3) 0.049(3) 0.060(4) -0.011(3) 0.027(3) -0.014(3)
C42 0.057(3) 0.056(4) 0.069(4) -0.012(3) 0.031(3) -0.018(3)

loop_
_atom_type_symbol
_atom_type_scat_dispersion_real
_atom_type_scat_dispersion_imag
_atom_type_scat_Cromer_Mann_a1
_atom_type_scat_Cromer_Mann_b1
_atom_type_scat_Cromer_Mann_a2
_atom_type_scat_Cromer_Mann_b2
_atom_type_scat_Cromer_Mann_a3
_atom_type_scat_Cromer_Mann_b3
_atom_type_scat_Cromer_Mann_a4
_atom_type_scat_Cromer_Mann_b4
_atom_type_scat_Cromer_Mann_c
_atom_type_scat_source
C 0.0033 0.0016 2.3100 20.8439 1.0200 10.2075 1.5886 0.5687 0.8650 51.6512 0.2156 'International Tables Vol C 4.2.6.8 and 6.1.1.4'
H 0.0000 0.0000 0.4930 10.5109 0.3229 26.1257 0.1402 3.1424 0.0408 57.7998 0.0030 'International Tables Vol C 4.2.6.8 and 6.1.1.4'
N 0.0061 0.0033 12.2126 0.0057 3.1322 9.8933 2.0125 28.9975 1.1663 0.5826 -11.5290 'International Tables Vol C 4.2.6.8 and 6.1.1.4'
O 0.0106 0.0060 3.0485 13.2771 2.2868 5.7011 1.5463 0.3239 0.8670 32.9089 0.2508 'International Tables Vol C 4.2.6.8 and 6.1.1.4'

loop_
_geom_angle_atom_site_label_1
_geom_angle_site_symmetry_1
_geom_angle_atom_site_label_2
_geom_angle_site_symmetry_2
_geom_angle_atom_site_label_3
_geom_angle_site_symmetry_3
_geom_angle
_geom_angle_publ_flag
C2 . O1 . C3 . 60.8(4) yes
O1 . C2 . C3 . 59.2(4) yes
O1 . C2 . C21 . 111.0(6) yes
C3 . C2 . C21 . 109.3(5) yes
O1 . C2 . H21 . 118.9 no
C3 . C2 . H21 . 122.1 no
C21 . C2 . H21 . 120.9 no
C2 . C3 . O1 . 60.0(4) yes
C2 . C3 . C4 . 107.9(5) yes
O1 . C3 . C4 . 115.2(5) yes
C2 . C3 . H31 . 120.2 no
O1 . C3 . H31 . 119.3 no
C4 . C3 . H31 . 119.6 no
C3 . C4 . N5 . 113.6(5) yes
C3 . C4 . C20 . 103.3(5) yes
N5 . C4 . C20 . 120.0(5) yes
C3 . C4 . H41 . 107.3 no
N5 . C4 . H41 . 106.4 no
C20 . C4 . H41 . 105.5 no
C4 . N5 . C6 . 114.6(5) yes
C4 . N5 . C13 . 114.3(5) yes
C6 . N5 . C13 . 111.6(5) yes
N5 . C6 . C7 . 112.1(5) yes
N5 . C6 . H62 . 108.9 no
C7 . C6 . H62 . 108.0 no
N5 . C6 . H61 . 109.7 no
C7 . C6 . H61 . 108.5 no
H62 . C6 . H61 . 109.6 no
C6 . C7 . C8 . 121.8(5) yes
C6 . C7 . C12 . 120.4(6) yes
C8 . C7 . C12 . 117.6(6) yes
C7 . C8 . C9 . 121.7(6) yes
C7 . C8 . H81 . 119.6 no
C9 . C8 . H81 . 118.7 no
C8 . C9 . C10 . 119.5(7) yes
C8 . C9 . H91 . 120.5 no
C10 . C9 . H91 . 119.9 no
C9 . C10 . C11 . 119.7(6) yes
C9 . C10 . H101 . 120.2 no
C11 . C10 . H101 . 120.1 no
C10 . C11 . C12 . 120.2(6) yes
C10 . C11 . H111 . 119.6 no
C12 . C11 . H111 . 120.2 no
C11 . C12 . C7 . 121.2(7) yes
C11 . C12 . H121 . 119.7 no
C7 . C12 . H121 . 119.1 no
N5 . C13 . C14 . 112.8(5) yes
N5 . C13 . H131 . 108.8 no
C14 . C13 . H131 . 108.8 no
N5 . C13 . H132 . 108.8 no
C14 . C13 . H132 . 108.7 no
H131 . C13 . H132 . 108.8 no
C13 . C14 . C15 . 120.9(5) yes
C13 . C14 . C19 . 120.6(5) yes
C15 . C14 . C19 . 118.5(5) yes
C14 . C15 . C16 . 120.4(6) yes
C14 . C15 . H151 . 120.4 no
C16 . C15 . H151 . 119.3 no
C15 . C16 . C17 . 120.7(6) yes
C15 . C16 . H161 . 119.8 no
C17 . C16 . H161 . 119.5 no
C16 . C17 . C18 . 119.7(6) yes
C16 . C17 . H171 . 120.2 no
C18 . C17 . H171 . 120.1 no
C17 . C18 . C19 . 119.2(6) yes
C17 . C18 . H181 . 120.6 no
C19 . C18 . H181 . 120.2 no
C14 . C19 . C18 . 121.5(6) yes
C14 . C19 . H191 . 118.8 no
C18 . C19 . H191 . 119.7 no
C4 . C20 . C21 . 104.4(6) yes
C4 . C20 . H201 . 111.5 no
C21 . C20 . H201 . 111.5 no
C4 . C20 . H202 . 110.2 no
C21 . C20 . H202 . 109.4 no
H201 . C20 . H202 . 109.8 no
C20 . C21 . C2 . 104.7(6) yes
C20 . C21 . H211 . 109.5 no
C2 . C21 . H211 . 109.7 no
C20 . C21 . H212 . 111.3 no
C2 . C21 . H212 . 112.6 no
H211 . C21 . H212 . 109.0 no
C23 . O22 . C24 . 60.7(4) yes
O22 . C23 . C24 . 60.8(4) yes
O22 . C23 . C42 . 113.6(6) yes
C24 . C23 . C42 . 109.5(6) yes
O22 . C23 . H231 . 119.0 no
C24 . C23 . H231 . 119.8 no
C42 . C23 . H231 . 119.9 no
O22 . C24 . C23 . 58.5(4) yes
O22 . C24 . C25 . 114.2(5) yes
C23 . C24 . C25 . 108.6(5) yes
O22 . C24 . H241 . 119.9 no
C23 . C24 . H241 . 121.4 no
C25 . C24 . H241 . 119.4 no
C24 . C25 . N26 . 113.8(5) yes
C24 . C25 . C41 . 102.9(5) yes
N26 . C25 . C41 . 120.0(5) yes
C24 . C25 . H251 . 105.9 no
N26 . C25 . H251 . 106.3 no
C41 . C25 . H251 . 107.2 no
C25 . N26 . C27 . 114.3(5) yes
C25 . N26 . C34 . 112.8(5) yes
C27 . N26 . C34 . 111.0(5) yes
N26 . C27 . C28 . 111.4(5) yes
N26 . C27 . H272 . 110.6 no
C28 . C27 . H272 . 108.2 no
N26 . C27 . H271 . 109.2 no
C28 . C27 . H271 . 108.5 no
H272 . C27 . H271 . 109.0 no
C27 . C28 . C29 . 120.5(6) yes
C27 . C28 . C33 . 121.4(5) yes
C29 . C28 . C33 . 118.0(6) yes
C28 . C29 . C30 . 120.8(6) yes
C28 . C29 . H291 . 119.0 no
C30 . C29 . H291 . 120.2 no
C29 . C30 . C31 . 120.1(6) yes
C29 . C30 . H301 . 120.0 no
C31 . C30 . H301 . 120.0 no
C30 . C31 . C32 . 119.9(6) yes
C30 . C31 . H311 . 119.6 no
C32 . C31 . H311 . 120.5 no
C31 . C32 . C33 . 120.0(6) yes
C31 . C32 . H321 . 119.6 no
C33 . C32 . H321 . 120.4 no
C28 . C33 . C32 . 121.1(5) yes
C28 . C33 . H331 . 119.6 no
C32 . C33 . H331 . 119.2 no
N26 . C34 . C35 . 112.9(5) yes
N26 . C34 . H341 . 107.9 no
C35 . C34 . H341 . 108.8 no
N26 . C34 . H342 . 109.3 no
C35 . C34 . H342 . 108.8 no
H341 . C34 . H342 . 109.2 no
C34 . C35 . C36 . 120.6(6) yes
C34 . C35 . C40 . 121.2(5) yes
C36 . C35 . C40 . 118.2(6) yes
C35 . C36 . C37 . 119.9(6) yes
C35 . C36 . H361 . 120.6 no
C37 . C36 . H361 . 119.5 no
C36 . C37 . C38 . 121.2(6) yes
C36 . C37 . H371 . 119.1 no
C38 . C37 . H371 . 119.8 no
C37 . C38 . C39 . 118.7(6) yes
C37 . C38 . H381 . 120.7 no
C39 . C38 . H381 . 120.6 no
C38 . C39 . C40 . 120.4(7) yes
C38 . C39 . H391 . 119.2 no
C40 . C39 . H391 . 120.4 no
C35 . C40 . C39 . 121.6(6) yes
C35 . C40 . H401 . 119.3 no
C39 . C40 . H401 . 119.1 no
C25 . C41 . C42 . 105.8(5) yes
C25 . C41 . H411 . 110.1 no
C42 . C41 . H411 . 110.8 no
C25 . C41 . H412 . 111.5 no
C42 . C41 . H412 . 109.8 no
H411 . C41 . H412 . 108.9 no
C41 . C42 . C23 . 102.9(6) yes
C41 . C42 . H421 . 111.4 no
C23 . C42 . H421 . 111.3 no
C41 . C42 . H422 . 111.2 no
C23 . C42 . H422 . 110.7 no
H421 . C42 . H422 . 109.3 no

loop_
_geom_bond_atom_site_label_1
_geom_bond_site_symmetry_1
_geom_bond_atom_site_label_2
_geom_bond_site_symmetry_2
_geom_bond_distance
_geom_bond_publ_flag
O1 . C2 . 1.468(8) yes
O1 . C3 . 1.457(7) yes
C2 . C3 . 1.480(9) yes
C2 . C21 . 1.484(9) yes
C2 . H21 . 0.981 no
C3 . C4 . 1.515(8) yes
C3 . H31 . 0.976 no
C4 . N5 . 1.453(8) yes
C4 . C20 . 1.543(9) yes
C4 . H41 . 0.979 no
N5 . C6 . 1.467(7) yes
N5 . C13 . 1.464(8) yes
C6 . C7 . 1.514(9) yes
C6 . H62 . 0.975 no
C6 . H61 . 0.971 no
C7 . C8 . 1.386(9) yes
C7 . C12 . 1.390(8) yes
C8 . C9 . 1.388(9) yes
C8 . H81 . 0.935 no
C9 . C10 . 1.388(10) yes
C9 . H91 . 0.930 no
C10 . C11 . 1.371(11) yes
C10 . H101 . 0.929 no
C11 . C12 . 1.390(9) yes
C11 . H111 . 0.935 no
C12 . H121 . 0.941 no
C13 . C14 . 1.501(8) yes
C13 . H131 . 0.974 no
C13 . H132 . 0.972 no
C14 . C15 . 1.381(8) yes
C14 . C19 . 1.397(8) yes
C15 . C16 . 1.382(10) yes
C15 . H151 . 0.939 no
C16 . C17 . 1.390(10) yes
C16 . H161 . 0.932 no
C17 . C18 . 1.386(10) yes
C17 . H171 . 0.941 no
C18 . C19 . 1.384(9) yes
C18 . H181 . 0.937 no
C19 . H191 . 0.933 no
C20 . C21 . 1.548(10) yes
C20 . H201 . 0.970 no
C20 . H202 . 0.971 no
C21 . H211 . 0.972 no
C21 . H212 . 0.972 no
O22 . C23 . 1.432(8) yes
O22 . C24 . 1.468(8) yes
C23 . C24 . 1.465(10) yes
C23 . C42 . 1.505(9) yes
C23 . H231 . 0.985 no
C24 . C25 . 1.512(8) yes
C24 . H241 . 0.980 no
C25 . N26 . 1.457(7) yes
C25 . C41 . 1.540(9) yes
C25 . H251 . 0.979 no
N26 . C27 . 1.469(8) yes
N26 . C34 . 1.457(8) yes
C27 . C28 . 1.513(8) yes
C27 . H272 . 0.973 no
C27 . H271 . 0.975 no
C28 . C29 . 1.397(8) yes
C28 . C33 . 1.389(9) yes
C29 . C30 . 1.399(10) yes
C29 . H291 . 0.933 no
C30 . C31 . 1.365(10) yes
C30 . H301 . 0.940 no
C31 . C32 . 1.395(10) yes
C31 . H311 . 0.932 no
C32 . C33 . 1.382(9) yes
C32 . H321 . 0.930 no
C33 . H331 . 0.934 no
C34 . C35 . 1.513(9) yes
C34 . H341 . 0.966 no
C34 . H342 . 0.974 no
C35 . C36 . 1.392(8) yes
C35 . C40 . 1.392(9) yes
C36 . C37 . 1.395(10) yes
C36 . H361 . 0.934 no
C37 . C38 . 1.368(11) yes
C37 . H371 . 0.926 no
C38 . C39 . 1.399(9) yes
C38 . H381 . 0.935 no
C39 . C40 . 1.359(9) yes
C39 . H391 . 0.938 no
C40 . H401 . 0.925 no
C41 . C42 . 1.534(9) yes
C41 . H411 . 0.979 no
C41 . H412 . 0.968 no
C42 . H421 . 0.974 no
C42 . H422 . 0.976 no

loop_
_oxford_twin_element_scale_factors
0.500
0.500
